data_4109081
loop_
_publ_author_name
'K. C. Nicolaou'
'Andrea L. Nold'
'Robert R. Milburn'
'Corinna S. Schindler'
'Kevin P. Cole'
'Junichiro Yamaguchi'

_publ_section_title
;
 Total Synthesis of Marinomycins A-C and of Their Monomeric Counterparts
 Monomarinomycin A and iso-Monomarinomycin A
;
_journal_name_full 'Journal of the American Chemical Society'
_journal_page_first 1760
_journal_page_last 1768
_journal_paper_doi 10.1021/ja068053p
_journal_volume 129
_journal_year 2007
_chemical_formula_sum 'C30 H38 O7'
_chemical_formula_weight 510.60
_chemical_name_systematic
; 
 ? 
;
_space_group_IT_number 5
_symmetry_cell_setting monoclinic
_symmetry_space_group_name_Hall 'C 2y'
_symmetry_space_group_name_H-M 'C 1 2 1'
_atom_sites_solution_hydrogens geom
_atom_sites_solution_primary direct
_atom_sites_solution_secondary difmap
_audit_creation_method SHELXL-97
_cell_angle_alpha 90.00
_cell_angle_beta 117.31(3)
_cell_angle_gamma 90.00
_cell_formula_units_Z 8
_cell_length_a 36.257(7)
_cell_length_b 8.2518(17)
_cell_length_c 21.011(4)
_cell_measurement_temperature 158(2)
_cell_volume 5586(2)
_computing_structure_refinement 'SHELXL-97 (Sheldrick, 1997)'
_computing_structure_solution 'SHELXS-97 (Sheldrick, 1990)'
_diffrn_ambient_temperature 158(2)
_diffrn_measured_fraction_theta_full 0.999
_diffrn_measured_fraction_theta_max 0.999
_diffrn_radiation_monochromator graphite
_diffrn_radiation_source 'fine-focus sealed tube'
_diffrn_radiation_type MoK\a
_diffrn_radiation_wavelength 0.71073
_diffrn_reflns_av_R_equivalents 0.0682
_diffrn_reflns_av_sigmaI/netI 0.1181
_diffrn_reflns_limit_h_max 41
_diffrn_reflns_limit_h_min -42
_diffrn_reflns_limit_k_max 9
_diffrn_reflns_limit_k_min -9
_diffrn_reflns_limit_l_max 24
_diffrn_reflns_limit_l_min -24
_diffrn_reflns_number 20793
_diffrn_reflns_theta_full 25.00
_diffrn_reflns_theta_max 25.00
_diffrn_reflns_theta_min 1.09
_exptl_absorpt_coefficient_mu 0.085
_exptl_crystal_density_diffrn 1.214
_exptl_crystal_F_000 2192
_refine_diff_density_max 0.599
_refine_diff_density_min -0.327
_refine_diff_density_rms 0.103
_refine_ls_abs_structure_details 'Flack H D (1983), Acta Cryst. A39, 876-881'
_refine_ls_abs_structure_Flack 0.3(13)
_refine_ls_extinction_coef 0.00091(14)
_refine_ls_extinction_expression Fc^*^=kFc[1+0.001xFc^2^\l^3^/sin(2\q)]^-1/4^
_refine_ls_extinction_method SHELXL
_refine_ls_goodness_of_fit_ref 1.039
_refine_ls_hydrogen_treatment mixed
_refine_ls_matrix_type full
_refine_ls_number_parameters 664
_refine_ls_number_reflns 9730
_refine_ls_number_restraints 1
_refine_ls_restrained_S_all 1.039
_refine_ls_R_factor_all 0.1132
_refine_ls_R_factor_gt 0.0669
_refine_ls_shift/su_max 0.235
_refine_ls_shift/su_mean 0.017
_refine_ls_structure_factor_coef Fsqd
_refine_ls_weighting_details 'calc w=1/[\s^2^(Fo^2^)+(0.0600P)^2^+0.0000P] where P=(Fo^2^+2Fc^2^)/3'
_refine_ls_weighting_scheme calc
_refine_ls_wR_factor_gt 0.1263
_refine_ls_wR_factor_ref 0.1584
_reflns_number_gt 6342
_reflns_number_total 9730
_reflns_threshold_expression >2sigma(I)
_cod_data_source_file ja068053prom20061110_013313.cif
_cod_data_source_block nold
_cod_database_code 4109081

loop_
_symmetry_equiv_pos_as_xyz
'x, y, z'
'-x, y, -z'
'x+1/2, y+1/2, z'
'-x+1/2, y+1/2, -z'

loop_
_atom_site_label
_atom_site_type_symbol
_atom_site_fract_x
_atom_site_fract_y
_atom_site_fract_z
_atom_site_U_iso_or_equiv
_atom_site_adp_type
_atom_site_occupancy
_atom_site_symmetry_multiplicity
_atom_site_calc_flag
_atom_site_refinement_flags
O1A O 0.79671(9) 0.3128(4) 1.08365(16) 0.0338(8) Uani 1 1 d .
O2A O 0.84558(9) 0.1910(5) 1.22617(17) 0.0391(9) Uani 1 1 d .
H2A H 0.8643 0.1703 1.2676 0.059 Uiso 1 1 calc R
O3A O 0.37065(10) 0.5738(4) 0.65484(15) 0.0398(9) Uani 1 1 d .
H3A H 0.3584 0.6594 0.6559 0.060 Uiso 1 1 calc R
O4A O 0.41685(9) 0.7146(4) 0.86601(16) 0.0351(8) Uani 1 1 d .
H4A H 0.4181 0.6711 0.9031 0.053 Uiso 1 1 calc R
O5A O 0.59550(11) 0.5510(4) 1.03093(18) 0.0437(9) Uani 1 1 d .
H5A H 0.5897 0.4542 1.0177 0.066 Uiso 1 1 calc R
O6A O 0.67170(10) 0.5466(4) 0.95136(16) 0.0322(8) Uani 1 1 d .
H6A H 0.6795 0.6196 0.9324 0.048 Uiso 1 1 calc R
O7A O 0.75352(9) 0.4426(4) 1.11537(15) 0.0258(7) Uani 1 1 d .
C1A C 0.77591(13) 0.3143(6) 1.1150(2) 0.0224(10) Uani 1 1 d .
C2A C 0.77255(13) 0.1787(5) 1.1586(2) 0.0232(11) Uani 1 1 d .
C3A C 0.80931(13) 0.1235(6) 1.2170(2) 0.0281(11) Uani 1 1 d .
C4A C 0.80756(14) 0.0067(6) 1.2623(2) 0.0286(12) Uani 1 1 d .
H4A1 H 0.8323 -0.0316 1.3013 0.034 Uiso 1 1 calc R
C5A C 0.76982(14) -0.0540(6) 1.2508(2) 0.0302(11) Uani 1 1 d .
H5A1 H 0.7686 -0.1319 1.2830 0.036 Uiso 1 1 calc R
C6A C 0.73354(14) -0.0037(5) 1.1930(2) 0.0281(11) Uani 1 1 d .
H6A1 H 0.7079 -0.0499 1.1855 0.034 Uiso 1 1 calc R
C7A C 0.73389(13) 0.1130(5) 1.1456(2) 0.0227(10) Uani 1 1 d .
C8A C 0.69602(13) 0.1607(5) 1.0822(2) 0.0266(11) Uani 1 1 d .
H8A H 0.6996 0.2114 1.0448 0.032 Uiso 1 1 calc R
C9A C 0.65676(13) 0.1406(5) 1.0711(2) 0.0275(11) Uani 1 1 d .
H9A H 0.6518 0.0940 1.1078 0.033 Uiso 1 1 calc R
C10A C 0.62205(13) 0.1882(5) 1.0048(2) 0.0267(11) Uani 1 1 d .
H10A H 0.6284 0.2371 0.9701 0.032 Uiso 1 1 calc R
C11A C 0.58109(14) 0.1708(6) 0.9864(2) 0.0293(11) Uani 1 1 d .
H11A H 0.5733 0.1227 1.0196 0.035 Uiso 1 1 calc R
C12A C 0.54905(14) 0.2238(6) 0.9174(2) 0.0297(12) Uani 1 1 d .
H12A H 0.5582 0.2791 0.8876 0.036 Uiso 1 1 calc R
C13A C 0.50782(14) 0.2038(6) 0.8906(2) 0.0301(11) Uani 1 1 d .
H13A H 0.4972 0.1477 0.9182 0.036 Uiso 1 1 calc R
C14A C 0.47883(14) 0.2665(6) 0.8198(2) 0.0295(12) Uani 1 1 d .
H14A H 0.4912 0.3142 0.7930 0.035 Uiso 1 1 calc R
C15A C 0.43761(15) 0.2654(6) 0.7881(3) 0.0319(12) Uani 1 1 d .
C16A C 0.41317(14) 0.3528(6) 0.7178(2) 0.0340(13) Uani 1 1 d .
H16A H 0.3895 0.2841 0.6859 0.041 Uiso 1 1 calc R
H16B H 0.4312 0.3689 0.6944 0.041 Uiso 1 1 calc R
C17A C 0.39647(13) 0.5192(6) 0.7267(2) 0.0296(12) Uani 1 1 d .
H17A H 0.3790 0.5037 0.7517 0.035 Uiso 1 1 calc R
C18A C 0.43024(14) 0.6426(6) 0.7677(2) 0.0338(12) Uani 1 1 d .
H18A H 0.4535 0.6242 0.7562 0.041 Uiso 1 1 calc R
H18B H 0.4190 0.7521 0.7502 0.041 Uiso 1 1 calc R
C19A C 0.44728(13) 0.6402(6) 0.8482(2) 0.0332(12) Uani 1 1 d .
H19A H 0.4517 0.5252 0.8651 0.040 Uiso 1 1 calc R
C20A C 0.48753(16) 0.7282(7) 0.8838(3) 0.0540(17) Uani 1 1 d .
H20A H 0.4842 0.8426 0.8814 0.065 Uiso 1 1 calc R
C21A C 0.52126(19) 0.6896(8) 0.9131(5) 0.145(5) Uani 1 1 d .
H21A H 0.5238 0.5750 0.9162 0.174 Uiso 1 1 calc R
C22A C 0.56261(15) 0.7693(7) 0.9480(4) 0.069(2) Uani 1 1 d .
H22A H 0.5649 0.8343 0.9892 0.083 Uiso 1 1 calc R
H22B H 0.5654 0.8438 0.9135 0.083 Uiso 1 1 calc R
C23A C 0.59757(14) 0.6452(6) 0.9738(3) 0.0355(13) Uani 1 1 d .
H23A H 0.5938 0.5718 0.9333 0.043 Uiso 1 1 calc R
C24A C 0.64028(13) 0.7235(5) 1.0048(2) 0.0268(11) Uani 1 1 d .
H24A H 0.6402 0.8083 0.9714 0.032 Uiso 1 1 calc R
H24B H 0.6460 0.7771 1.0506 0.032 Uiso 1 1 calc R
C25A C 0.67478(13) 0.6045(5) 1.0182(2) 0.0241(11) Uani 1 1 d .
H25A H 0.6716 0.5098 1.0449 0.029 Uiso 1 1 calc R
C26A C 0.71700(13) 0.6835(6) 1.0647(2) 0.0286(11) Uani 1 1 d .
H26A H 0.7179 0.7889 1.0429 0.034 Uiso 1 1 calc R
H26B H 0.7190 0.7061 1.1125 0.034 Uiso 1 1 calc R
C27A C 0.75436(13) 0.5865(6) 1.0748(2) 0.0278(11) Uani 1 1 d .
H27A H 0.7517 0.5530 1.0271 0.033 Uiso 1 1 calc R
C28A C 0.41173(15) 0.1864(7) 0.8186(3) 0.0490(15) Uani 1 1 d .
H28A H 0.4298 0.1257 0.8619 0.073 Uiso 1 1 calc R
H28B H 0.3918 0.1122 0.7831 0.073 Uiso 1 1 calc R
H28C H 0.3968 0.2699 0.8307 0.073 Uiso 1 1 calc R
C29A C 0.79444(14) 0.6772(7) 1.1163(3) 0.0434(14) Uani 1 1 d .
H29A H 0.8178 0.6088 1.1216 0.065 Uiso 1 1 calc R
H29B H 0.7974 0.7053 1.1637 0.065 Uiso 1 1 calc R
H29C H 0.7942 0.7765 1.0905 0.065 Uiso 1 1 calc R
O1B O 0.19624(9) 0.3151(4) 0.40129(16) 0.0339(8) Uani 1 1 d .
O2B O 0.15398(9) 0.2990(4) 0.24080(18) 0.0382(9) Uani 1 1 d .
H2B H 0.1317 0.2682 0.2064 0.057 Uiso 1 1 calc R
O3B O 0.61614(10) 0.3227(4) 0.85473(15) 0.0353(8) Uani 1 1 d .
H3B H 0.6267 0.4155 0.8656 0.053 Uiso 1 1 calc R
O4B O 0.59005(8) 0.5417(4) 0.66157(16) 0.0325(8) Uani 1 1 d .
H4B H 0.6107 0.5352 0.7022 0.049 Uiso 1 1 calc R
O5B O 0.40169(9) 0.4211(4) 0.45230(15) 0.0290(8) Uani 1 1 d .
H5B H 0.3938 0.3281 0.4569 0.043 Uiso 1 1 calc R
O6B O 0.32948(10) 0.4277(4) 0.52269(15) 0.0320(8) Uani 1 1 d .
H6B H 0.3389 0.4795 0.5614 0.048 Uiso 1 1 calc R
O7B O 0.24414(9) 0.4393(4) 0.37861(15) 0.0252(7) Uani 1 1 d .
C1B C 0.21797(13) 0.3204(6) 0.3715(2) 0.0234(11) Uani 1 1 d .
C2B C 0.21882(13) 0.1930(5) 0.3221(2) 0.0235(11) Uani 1 1 d .
C3B C 0.18395(14) 0.1851(6) 0.2545(2) 0.0265(11) Uani 1 1 d .
C4B C 0.18183(13) 0.0704(6) 0.2059(2) 0.0267(11) Uani 1 1 d .
H4B1 H 0.1581 0.0634 0.1604 0.032 Uiso 1 1 calc R
C5B C 0.21482(14) -0.0353(6) 0.2240(2) 0.0289(11) Uani 1 1 d .
H5B1 H 0.2133 -0.1166 0.1909 0.035 Uiso 1 1 calc R
C6B C 0.25003(14) -0.0249(6) 0.2895(2) 0.0269(11) Uani 1 1 d .
H6B1 H 0.2724 -0.0978 0.3005 0.032 Uiso 1 1 calc R
C7B C 0.25281(13) 0.0914(5) 0.3395(2) 0.0225(10) Uani 1 1 d .
C8B C 0.28980(14) 0.1099(5) 0.4085(2) 0.0260(11) Uani 1 1 d .
H8B H 0.2863 0.1618 0.4457 0.031 Uiso 1 1 calc R
C9B C 0.32838(13) 0.0601(6) 0.4241(2) 0.0268(11) Uani 1 1 d .
H9B H 0.3327 0.0066 0.3880 0.032 Uiso 1 1 calc R
C10B C 0.36322(14) 0.0846(5) 0.4928(2) 0.0282(11) Uani 1 1 d .
H10B H 0.3579 0.1314 0.5291 0.034 Uiso 1 1 calc R
C11B C 0.40282(14) 0.0473(6) 0.5105(2) 0.0280(11) Uani 1 1 d .
H11B H 0.4085 -0.0001 0.4747 0.034 Uiso 1 1 calc R
C12B C 0.43700(14) 0.0741(6) 0.5796(2) 0.0294(11) Uani 1 1 d .
H12B H 0.4307 0.1136 0.6160 0.035 Uiso 1 1 calc R
C13B C 0.47708(14) 0.0487(5) 0.5980(2) 0.0293(11) Uani 1 1 d .
H13B H 0.4843 0.0064 0.5631 0.035 Uiso 1 1 calc R
C14B C 0.50963(14) 0.0831(6) 0.6684(2) 0.0303(12) Uani 1 1 d .
H14B H 0.5009 0.1122 0.7031 0.036 Uiso 1 1 calc R
C15B C 0.55105(14) 0.0794(6) 0.6916(2) 0.0307(11) Uani 1 1 d .
C16B C 0.57974(14) 0.1282(6) 0.7675(2) 0.0317(12) Uani 1 1 d .
H16C H 0.6033 0.0513 0.7869 0.038 Uiso 1 1 calc R
H16D H 0.5646 0.1159 0.7962 0.038 Uiso 1 1 calc R
C17B C 0.59750(14) 0.3022(6) 0.7785(2) 0.0315(12) Uani 1 1 d .
H17B H 0.6195 0.3078 0.7624 0.038 Uiso 1 1 calc R
C18B C 0.56514(13) 0.4338(6) 0.7408(2) 0.0282(11) Uani 1 1 d .
H18C H 0.5394 0.4038 0.7433 0.034 Uiso 1 1 calc R
H18D H 0.5754 0.5362 0.7678 0.034 Uiso 1 1 calc R
C19B C 0.55420(13) 0.4656(6) 0.6635(2) 0.0290(12) Uani 1 1 d .
H19B H 0.5486 0.3596 0.6377 0.035 Uiso 1 1 calc R
C20B C 0.51687(13) 0.5702(6) 0.6274(2) 0.0296(11) Uani 1 1 d .
H20B H 0.5173 0.6736 0.6475 0.036 Uiso 1 1 calc R
C21B C 0.48323(13) 0.5281(6) 0.5690(2) 0.0287(11) Uani 1 1 d .
H21B H 0.4840 0.4270 0.5480 0.034 Uiso 1 1 calc R
C22B C 0.44412(13) 0.6235(6) 0.5327(2) 0.0294(12) Uani 1 1 d .
H22C H 0.4431 0.6749 0.4893 0.035 Uiso 1 1 calc R
H22D H 0.4445 0.7112 0.5652 0.035 Uiso 1 1 calc R
C23B C 0.40520(13) 0.5230(6) 0.5112(2) 0.0254(11) Uani 1 1 d .
H23B H 0.4085 0.4531 0.5523 0.030 Uiso 1 1 calc R
C24B C 0.36692(13) 0.6265(6) 0.4880(2) 0.0270(11) Uani 1 1 d .
H24C H 0.3640 0.6942 0.4470 0.032 Uiso 1 1 calc R
H24D H 0.3710 0.7004 0.5278 0.032 Uiso 1 1 calc R
C25B C 0.32669(13) 0.5335(5) 0.4662(2) 0.0236(11) Uani 1 1 d .
H25B H 0.3220 0.4645 0.4240 0.028 Uiso 1 1 calc R
C26B C 0.29035(12) 0.6487(6) 0.4431(2) 0.0245(11) Uani 1 1 d .
H26C H 0.2972 0.7314 0.4810 0.029 Uiso 1 1 calc R
H26D H 0.2869 0.7056 0.3992 0.029 Uiso 1 1 calc R
C27B C 0.24955(13) 0.5715(6) 0.4283(2) 0.0262(11) Uani 1 1 d .
H27B H 0.2515 0.5259 0.4739 0.031 Uiso 1 1 calc R
C28B C 0.57138(14) 0.0313(7) 0.6466(3) 0.0413(14) Uani 1 1 d .
H28D H 0.5501 0.0120 0.5973 0.062 Uiso 1 1 calc R
H28E H 0.5875 -0.0679 0.6659 0.062 Uiso 1 1 calc R
H28F H 0.5899 0.1184 0.6471 0.062 Uiso 1 1 calc R
C29B C 0.21296(14) 0.6855(6) 0.3958(3) 0.0345(12) Uani 1 1 d .
H29D H 0.1876 0.6276 0.3881 0.052 Uiso 1 1 calc R
H29E H 0.2100 0.7258 0.3498 0.052 Uiso 1 1 calc R
H29F H 0.2175 0.7769 0.4283 0.052 Uiso 1 1 calc R

loop_
_atom_site_aniso_label
_atom_site_aniso_U_11
_atom_site_aniso_U_22
_atom_site_aniso_U_33
_atom_site_aniso_U_23
_atom_site_aniso_U_13
_atom_site_aniso_U_12
O1A 0.034(2) 0.034(2) 0.038(2) 0.0080(17) 0.0202(17) 0.0053(17)
O2A 0.0201(19) 0.049(2) 0.043(2) 0.0158(19) 0.0095(16) -0.0011(18)
O3A 0.039(2) 0.041(2) 0.0321(19) -0.0008(17) 0.0101(16) 0.0164(18)
O4A 0.0221(19) 0.045(2) 0.038(2) -0.0015(17) 0.0128(16) 0.0042(17)
O5A 0.051(2) 0.031(2) 0.057(2) -0.0166(19) 0.0320(19) -0.015(2)
O6A 0.0324(19) 0.0257(19) 0.0390(19) -0.0071(16) 0.0168(15) -0.0089(17)
O7A 0.0233(18) 0.0198(17) 0.0334(18) 0.0053(15) 0.0121(15) 0.0047(15)
C1A 0.018(3) 0.023(3) 0.021(2) -0.002(2) 0.003(2) -0.001(2)
C2A 0.023(3) 0.023(3) 0.023(2) 0.003(2) 0.010(2) 0.007(2)
C3A 0.018(3) 0.029(3) 0.037(3) 0.001(2) 0.012(2) 0.004(2)
C4A 0.017(3) 0.033(3) 0.033(3) 0.005(2) 0.009(2) 0.005(2)
C5A 0.032(3) 0.026(3) 0.028(3) 0.001(2) 0.011(2) 0.004(3)
C6A 0.032(3) 0.024(3) 0.033(3) -0.001(2) 0.018(2) -0.004(2)
C7A 0.023(3) 0.018(3) 0.027(2) -0.003(2) 0.011(2) -0.001(2)
C8A 0.026(3) 0.018(3) 0.031(3) -0.008(2) 0.009(2) -0.006(2)
C9A 0.029(3) 0.020(3) 0.030(3) -0.003(2) 0.010(2) 0.000(2)
C10A 0.025(3) 0.018(3) 0.034(3) -0.002(2) 0.011(2) -0.002(2)
C11A 0.031(3) 0.022(3) 0.036(3) -0.005(2) 0.015(2) -0.006(2)
C12A 0.030(3) 0.022(3) 0.032(3) -0.004(2) 0.010(2) 0.002(2)
C13A 0.025(3) 0.022(3) 0.041(3) 0.000(2) 0.013(2) 0.002(2)
C14A 0.028(3) 0.022(3) 0.036(3) 0.001(2) 0.012(2) 0.003(2)
C15A 0.027(3) 0.025(3) 0.041(3) -0.002(2) 0.014(2) 0.000(2)
C16A 0.024(3) 0.038(3) 0.028(3) -0.004(2) 0.002(2) 0.008(2)
C17A 0.023(3) 0.034(3) 0.029(3) -0.003(2) 0.009(2) 0.001(2)
C18A 0.031(3) 0.032(3) 0.041(3) -0.005(2) 0.018(2) -0.004(2)
C19A 0.024(3) 0.033(3) 0.039(3) -0.009(2) 0.012(2) -0.003(2)
C20A 0.026(3) 0.040(4) 0.093(5) -0.033(3) 0.024(3) 0.003(3)
C21A 0.021(4) 0.031(4) 0.320(13) -0.064(6) 0.025(6) -0.003(3)
C22A 0.017(3) 0.042(4) 0.119(6) -0.017(4) 0.006(3) 0.000(3)
C23A 0.029(3) 0.026(3) 0.047(3) -0.001(3) 0.014(2) 0.000(2)
C24A 0.022(3) 0.015(2) 0.040(3) -0.002(2) 0.012(2) -0.005(2)
C25A 0.023(3) 0.020(3) 0.027(2) 0.001(2) 0.010(2) 0.000(2)
C26A 0.026(3) 0.020(3) 0.035(3) 0.004(2) 0.011(2) 0.001(2)
C27A 0.028(3) 0.021(3) 0.034(3) 0.006(2) 0.014(2) 0.002(2)
C28A 0.030(3) 0.053(4) 0.056(4) 0.011(3) 0.013(3) -0.001(3)
C29A 0.026(3) 0.040(3) 0.052(3) 0.007(3) 0.007(3) -0.006(3)
O1B 0.033(2) 0.033(2) 0.043(2) -0.0072(17) 0.0242(17) -0.0090(17)
O2B 0.023(2) 0.035(2) 0.047(2) -0.0091(18) 0.0085(16) 0.0052(18)
O3B 0.028(2) 0.036(2) 0.0313(19) -0.0025(16) 0.0046(15) -0.0092(17)
O4B 0.0123(17) 0.042(2) 0.0311(18) 0.0024(17) -0.0005(14) -0.0063(17)
O5B 0.0268(19) 0.0248(19) 0.0348(18) -0.0040(16) 0.0138(15) -0.0021(17)
O6B 0.034(2) 0.0256(18) 0.0322(18) 0.0034(16) 0.0112(17) -0.0045(16)
O7B 0.0231(18) 0.0234(18) 0.0312(17) -0.0041(15) 0.0142(15) -0.0044(15)
C1B 0.017(3) 0.026(3) 0.023(2) -0.001(2) 0.005(2) -0.003(2)
C2B 0.026(3) 0.017(2) 0.025(3) -0.001(2) 0.010(2) -0.004(2)
C3B 0.023(3) 0.021(3) 0.037(3) -0.004(2) 0.015(2) -0.003(2)
C4B 0.024(3) 0.026(3) 0.031(3) -0.001(2) 0.013(2) -0.004(2)
C5B 0.033(3) 0.024(3) 0.032(3) -0.001(2) 0.017(2) 0.000(2)
C6B 0.027(3) 0.020(3) 0.032(3) 0.002(2) 0.012(2) 0.001(2)
C7B 0.021(3) 0.017(3) 0.029(2) 0.000(2) 0.012(2) -0.006(2)
C8B 0.029(3) 0.018(3) 0.035(3) 0.003(2) 0.019(2) 0.001(2)
C9B 0.031(3) 0.015(2) 0.035(3) 0.001(2) 0.017(2) -0.002(2)
C10B 0.029(3) 0.019(3) 0.035(3) -0.002(2) 0.014(2) -0.001(2)
C11B 0.030(3) 0.019(3) 0.038(3) -0.002(2) 0.018(2) 0.000(2)
C12B 0.025(3) 0.018(3) 0.038(3) -0.006(2) 0.009(2) -0.005(2)
C13B 0.032(3) 0.018(3) 0.037(3) -0.005(2) 0.016(2) -0.006(2)
C14B 0.031(3) 0.021(3) 0.037(3) -0.002(2) 0.014(2) -0.001(2)
C15B 0.032(3) 0.021(3) 0.035(3) -0.005(2) 0.012(2) -0.004(2)
C16B 0.027(3) 0.029(3) 0.033(3) -0.004(2) 0.008(2) -0.001(2)
C17B 0.022(3) 0.042(3) 0.027(3) -0.003(2) 0.008(2) -0.007(3)
C18B 0.020(3) 0.026(3) 0.036(3) -0.005(2) 0.010(2) 0.003(2)
C19B 0.017(3) 0.034(3) 0.034(3) -0.008(2) 0.009(2) -0.003(2)
C20B 0.025(3) 0.027(3) 0.033(3) -0.004(2) 0.009(2) -0.006(2)
C21B 0.023(3) 0.024(3) 0.035(3) -0.001(2) 0.010(2) -0.003(2)
C22B 0.024(3) 0.022(3) 0.036(3) 0.001(2) 0.009(2) -0.007(2)
C23B 0.021(3) 0.025(3) 0.027(3) -0.004(2) 0.008(2) -0.004(2)
C24B 0.023(3) 0.021(3) 0.032(3) -0.001(2) 0.009(2) 0.000(2)
C25B 0.026(3) 0.017(2) 0.027(2) -0.003(2) 0.011(2) -0.004(2)
C26B 0.022(3) 0.023(3) 0.029(2) -0.006(2) 0.012(2) -0.003(2)
C27B 0.029(3) 0.024(3) 0.026(2) -0.005(2) 0.013(2) 0.001(2)
C28B 0.031(3) 0.043(3) 0.046(3) -0.001(3) 0.014(3) 0.000(3)
C29B 0.027(3) 0.028(3) 0.050(3) -0.010(3) 0.019(2) -0.003(3)

loop_
_atom_type_symbol
_atom_type_description
_atom_type_scat_dispersion_real
_atom_type_scat_dispersion_imag
_atom_type_scat_source
C C 0.0033 0.0016 'International Tables Vol C Tables 4.2.6.8 and 6.1.1.4'
H H 0.0000 0.0000 'International Tables Vol C Tables 4.2.6.8 and 6.1.1.4'
O O 0.0106 0.0060 'International Tables Vol C Tables 4.2.6.8 and 6.1.1.4'

loop_
_geom_angle_atom_site_label_1
_geom_angle_atom_site_label_2
_geom_angle_atom_site_label_3
_geom_angle
C1A O7A C27A 117.5(3)
O1A C1A O7A 123.0(4)
O1A C1A C2A 125.2(4)
O7A C1A C2A 111.8(4)
C7A C2A C3A 120.3(4)
C7A C2A C1A 121.7(4)
C3A C2A C1A 117.9(4)
O2A C3A C4A 122.5(4)
O2A C3A C2A 117.3(4)
C4A C3A C2A 120.2(4)
C5A C4A C3A 119.5(4)
C4A C5A C6A 121.1(5)
C5A C6A C7A 121.3(4)
C6A C7A C2A 117.6(4)
C6A C7A C8A 121.7(4)
C2A C7A C8A 120.6(4)
C9A C8A C7A 127.1(4)
C8A C9A C10A 121.4(4)
C11A C10A C9A 127.1(4)
C10A C11A C12A 121.5(4)
C13A C12A C11A 127.5(5)
C12A C13A C14A 121.5(5)
C15A C14A C13A 128.6(5)
C14A C15A C28A 124.6(5)
C14A C15A C16A 120.4(4)
C28A C15A C16A 115.0(4)
C15A C16A C17A 113.1(4)
O3A C17A C18A 110.7(4)
O3A C17A C16A 104.7(4)
C18A C17A C16A 113.9(4)
C19A C18A C17A 115.8(4)
O4A C19A C20A 110.5(4)
O4A C19A C18A 108.3(4)
C20A C19A C18A 111.0(4)
C21A C20A C19A 134.5(6)
C20A C21A C22A 137.4(7)
C21A C22A C23A 111.4(5)
O5A C23A C22A 107.6(4)
O5A C23A C24A 107.4(4)
C22A C23A C24A 112.6(4)
C25A C24A C23A 113.3(4)
O6A C25A C24A 110.4(3)
O6A C25A C26A 111.8(3)
C24A C25A C26A 109.9(4)
C27A C26A C25A 115.8(4)
O7A C27A C26A 104.8(3)
O7A C27A C29A 109.7(4)
C26A C27A C29A 112.6(4)
C1B O7B C27B 119.2(3)
O1B C1B O7B 124.8(4)
O1B C1B C2B 124.1(4)
O7B C1B C2B 111.1(4)
C7B C2B C3B 121.0(4)
C7B C2B C1B 122.8(4)
C3B C2B C1B 116.2(4)
C4B C3B O2B 123.5(4)
C4B C3B C2B 120.2(4)
O2B C3B C2B 116.3(4)
C3B C4B C5B 119.0(4)
C4B C5B C6B 121.3(4)
C5B C6B C7B 120.5(4)
C2B C7B C6B 117.9(4)
C2B C7B C8B 119.7(4)
C6B C7B C8B 122.4(4)
C9B C8B C7B 126.0(4)
C8B C9B C10B 122.7(4)
C11B C10B C9B 125.6(4)
C10B C11B C12B 124.3(4)
C13B C12B C11B 126.1(5)
C12B C13B C14B 122.5(4)
C15B C14B C13B 128.3(4)
C14B C15B C28B 124.6(4)
C14B C15B C16B 119.4(4)
C28B C15B C16B 116.1(4)
C15B C16B C17B 116.5(4)
O3B C17B C18B 110.6(4)
O3B C17B C16B 103.1(4)
C18B C17B C16B 114.5(4)
C19B C18B C17B 116.3(4)
O4B C19B C20B 110.5(4)
O4B C19B C18B 107.9(3)
C20B C19B C18B 112.3(4)
C21B C20B C19B 124.0(5)
C20B C21B C22B 126.4(5)
C21B C22B C23B 113.6(4)
O5B C23B C24B 110.2(3)
O5B C23B C22B 106.1(3)
C24B C23B C22B 112.3(4)
C23B C24B C25B 115.2(4)
O6B C25B C26B 111.5(4)
O6B C25B C24B 111.3(4)
C26B C25B C24B 110.7(4)
C27B C26B C25B 115.4(4)
O7B C27B C26B 105.1(3)
O7B C27B C29B 109.9(3)
C26B C27B C29B 113.9(4)

loop_
_geom_bond_atom_site_label_1
_geom_bond_atom_site_label_2
_geom_bond_distance
O1A C1A 1.208(5)
O2A C3A 1.358(5)
O3A C17A 1.436(5)
O4A C19A 1.454(5)
O5A C23A 1.461(6)
O6A C25A 1.438(5)
O7A C1A 1.336(5)
O7A C27A 1.471(5)
C1A C2A 1.486(6)
C2A C7A 1.408(6)
C2A C3A 1.410(6)
C3A C4A 1.377(6)
C4A C5A 1.370(6)
C5A C6A 1.383(6)
C6A C7A 1.390(6)
C7A C8A 1.461(6)
C8A C9A 1.343(6)
C9A C10A 1.438(6)
C10A C11A 1.360(6)
C11A C12A 1.449(6)
C12A C13A 1.344(6)
C13A C14A 1.467(6)
C14A C15A 1.328(6)
C15A C28A 1.506(7)
C15A C16A 1.512(6)
C16A C17A 1.546(6)
C17A C18A 1.520(6)
C18A C19A 1.511(6)
C19A C20A 1.488(7)
C20A C21A 1.134(7)
C21A C22A 1.486(7)
C22A C23A 1.523(7)
C23A C24A 1.521(6)
C24A C25A 1.512(6)
C25A C26A 1.533(6)
C26A C27A 1.503(6)
C27A C29A 1.507(6)
O1B C1B 1.211(5)
O2B C3B 1.364(5)
O3B C17B 1.434(5)
O4B C19B 1.461(5)
O5B C23B 1.452(5)
O6B C25B 1.440(5)
O7B C1B 1.325(5)
O7B C27B 1.460(5)
C1B C2B 1.488(6)
C2B C7B 1.394(6)
C2B C3B 1.404(6)
C3B C4B 1.369(6)
C4B C5B 1.385(6)
C5B C6B 1.385(6)
C6B C7B 1.391(6)
C7B C8B 1.463(6)
C8B C9B 1.346(6)
C9B C10B 1.431(6)
C10B C11B 1.344(6)
C11B C12B 1.429(6)
C12B C13B 1.338(6)
C13B C14B 1.435(6)
C14B C15B 1.350(6)
C15B C28B 1.494(6)
C15B C16B 1.505(6)
C16B C17B 1.548(7)
C17B C18B 1.527(6)
C18B C19B 1.507(6)
C19B C20B 1.486(6)
C20B C21B 1.319(6)
C21B C22B 1.490(6)
C22B C23B 1.516(6)
C23B C24B 1.508(6)
C24B C25B 1.521(6)
C25B C26B 1.513(6)
C26B C27B 1.506(6)
C27B C29B 1.510(6)
